data_7107829
loop_
_publ_author_name
'Feng Luo'
'Ming-Sheng Wang'
'Pei-Xin Li'
'Guo-Cong Guo'
'Ming-Biao Luo'
'Gong-Ming Sun'
'Yu-Mei Song'

_publ_section_title
;
 Functionalizing the pore wall of chiral porous metal-organic frameworks
 by distinct -H, -OH, -NH2, -NO2, -COOH shutters showing selective
 adsorption of CO2, tunable photoluminescence, and direct white-light
 emission
;
_journal_name_full Chem.Commun.
_journal_page_first 5989
_journal_paper_doi 10.1039/c2cc32103c
_journal_volume 48
_journal_year 2012
_chemical_formula_sum 'C32 H21 N4 O8 Zn'
_chemical_formula_weight 654.90
_chemical_name_systematic
;
?
;
_space_group_IT_number 181
_symmetry_cell_setting hexagonal
_symmetry_space_group_name_Hall 'P 64 2 (0 0 2)'
_symmetry_space_group_name_H-M 'P 64 2 2'
_atom_sites_solution_hydrogens geom
_atom_sites_solution_primary direct
_atom_sites_solution_secondary difmap
_audit_creation_method SHELXL-97
_cell_angle_alpha 90.00
_cell_angle_beta 90.00
_cell_angle_gamma 120.00
_cell_formula_units_Z 6
_cell_length_a 16.5764(2)
_cell_length_b 16.5764(2)
_cell_length_c 25.3058(5)
_cell_measurement_reflns_used 4149
_cell_measurement_temperature 296(2)
_cell_measurement_theta_max 18.16
_cell_measurement_theta_min 2.41
_cell_volume 6021.87(16)
_computing_structure_refinement 'SHELXL-97 (Sheldrick, 1997)'
_computing_structure_solution 'SHELXS-97 (Sheldrick, 1990)'
_diffrn_ambient_temperature 296(2)
_diffrn_measured_fraction_theta_full 0.995
_diffrn_measured_fraction_theta_max 0.995
_diffrn_radiation_monochromator graphite
_diffrn_radiation_source 'fine-focus sealed tube'
_diffrn_radiation_type MoK\a
_diffrn_radiation_wavelength 0.71073
_diffrn_reflns_av_R_equivalents 0.0856
_diffrn_reflns_av_sigmaI/netI 0.1155
_diffrn_reflns_limit_h_max 18
_diffrn_reflns_limit_h_min -17
_diffrn_reflns_limit_k_max 20
_diffrn_reflns_limit_k_min -14
_diffrn_reflns_limit_l_max 24
_diffrn_reflns_limit_l_min -30
_diffrn_reflns_number 30578
_diffrn_reflns_theta_full 25.50
_diffrn_reflns_theta_max 25.50
_diffrn_reflns_theta_min 1.42
_exptl_absorpt_coefficient_mu 0.656
_exptl_absorpt_correction_T_max 0.9081
_exptl_absorpt_correction_T_min 0.8801
_exptl_absorpt_correction_type multi-scan
_exptl_crystal_colour Colorless
_exptl_crystal_density_diffrn 1.084
_exptl_crystal_density_method 'not measured'
_exptl_crystal_description Block
_exptl_crystal_F_000 2010
_exptl_crystal_size_max 0.20
_exptl_crystal_size_mid 0.20
_exptl_crystal_size_min 0.15
_refine_diff_density_max 0.613
_refine_diff_density_min -0.417
_refine_diff_density_rms 0.148
_refine_ls_abs_structure_details 'Flack H D (1983), Acta Cryst. A39, 876-881'
_refine_ls_abs_structure_Flack -0.03(3)
_refine_ls_extinction_coef 0.0105(5)
_refine_ls_extinction_expression Fc^*^=kFc[1+0.001xFc^2^\l^3^/sin(2\q)]^-1/4^
_refine_ls_extinction_method SHELXL
_refine_ls_goodness_of_fit_ref 0.926
_refine_ls_hydrogen_treatment constr
_refine_ls_matrix_type full
_refine_ls_number_parameters 206
_refine_ls_number_reflns 3742
_refine_ls_number_restraints 0
_refine_ls_restrained_S_all 0.926
_refine_ls_R_factor_all 0.1173
_refine_ls_R_factor_gt 0.0705
_refine_ls_shift/su_max 0.011
_refine_ls_shift/su_mean 0.001
_refine_ls_structure_factor_coef Fsqd
_refine_ls_weighting_details 'calc w=1/[\s^2^(Fo^2^)+(0.1024P)^2^+0.0000P] where P=(Fo^2^+2Fc^2^)/3'
_refine_ls_weighting_scheme calc
_refine_ls_wR_factor_gt 0.1754
_refine_ls_wR_factor_ref 0.1908
_reflns_number_gt 1938
_reflns_number_total 3742
_reflns_threshold_expression >2sigma(I)
_cod_data_source_file c2cc32103c.txt
_cod_data_source_block 2
_cod_original_cell_volume 6021.86(16)
_cod_original_sg_symbol_H-M P6(4)22
_cod_database_code 7107829

loop_
_symmetry_equiv_pos_as_xyz
'x, y, z'
'-y, x-y, z+1/3'
'-x+y, -x, z+2/3'
'-x, -y, z'
'y, -x+y, z+1/3'
'x-y, x, z+2/3'
'y, x, -z+1/3'
'x-y, -y, -z'
'-x, -x+y, -z+2/3'
'-y, -x, -z+1/3'
'-x+y, y, -z'
'x, x-y, -z+2/3'

loop_
_atom_site_label
_atom_site_type_symbol
_atom_site_fract_x
_atom_site_fract_y
_atom_site_fract_z
_atom_site_U_iso_or_equiv
_atom_site_adp_type
_atom_site_occupancy
_atom_site_symmetry_multiplicity
_atom_site_calc_flag
_atom_site_refinement_flags
C23 C 0.3969(2) 1.03587(19) 0.11991(13) 0.0582(11) Uani 1 1 d .
C11 C 0.2587(2) 0.5855(2) 0.09645(14) 0.0649(11) Uani 1 1 d .
C24 C 0.3957(2) 1.0119(2) 0.17044(14) 0.0703(11) Uani 1 1 d .
H24 H 0.4173 1.0572 0.1967 0.084 Uiso 1 1 calc R
C30 C 0.4896(2) 1.45253(19) 0.05586(14) 0.0670(11) Uani 1 1 d .
C12 C 0.2518(2) 0.5358(2) 0.04620(15) 0.0762(13) Uani 1 1 d .
C27 C 0.4455(2) 1.2649(2) 0.06108(14) 0.0727(12) Uani 1 1 d .
C13 C 0.29152(15) 0.5830(3) 0.0000 0.0616(13) Uani 1 2 d S
H13 H 0.3239 0.6478 0.0000 0.074 Uiso 1 2 calc SR
C21 C 0.3417(3) 0.8778(2) 0.09813(14) 0.0857(16) Uani 1 1 d .
H21 H 0.3280 0.8333 0.0720 0.103 Uiso 1 1 calc R
C28 C 0.4267(5) 1.3017(3) 0.0197(2) 0.211(3) Uani 1 1 d .
H28 H 0.3980 1.2637 -0.0094 0.254 Uiso 1 1 calc R
C25 C 0.3619(3) 0.9185(3) 0.18390(14) 0.0872(14) Uani 1 1 d .
H25 H 0.3587 0.9027 0.2194 0.105 Uiso 1 1 calc R
C26 C 0.4130(3) 1.1636(2) 0.06330(15) 0.0928(16) Uani 1 1 d .
C32 C 0.4937(3) 1.3242(3) 0.0984(2) 0.1333(19) Uani 1 1 d .
H32 H 0.5125 1.3039 0.1277 0.160 Uiso 1 1 calc R
C14 C 0.2018(3) 0.4353(2) 0.04655(17) 0.1188(18) Uani 1 1 d .
H14 H 0.1749 0.4018 0.0773 0.143 Uiso 1 1 calc R
C22 C 0.3681(3) 0.9656(2) 0.08291(15) 0.0968(17) Uani 1 1 d .
H22 H 0.3668 0.9789 0.0473 0.116 Uiso 1 1 calc R
C29 C 0.4474(5) 1.3936(3) 0.0173(2) 0.200(3) Uani 1 1 d .
H29 H 0.4307 1.4141 -0.0128 0.240 Uiso 1 1 calc R
C31 C 0.5179(3) 1.4194(3) 0.0949(2) 0.137(2) Uani 1 1 d .
H31 H 0.5553 1.4601 0.1212 0.165 Uiso 1 1 calc R
C15 C 0.19575(17) 0.3915(3) 0.0000 0.145(3) Uani 1 2 d S
N21 N 0.33434(16) 0.85141(16) 0.14797(10) 0.0560(9) Uani 1 1 d .
N22 N 0.42478(19) 1.12810(17) 0.10807(10) 0.0672(10) Uani 1 1 d .
H22A H 0.4535 1.1676 0.1329 0.081 Uiso 1 1 calc R
O11 O 0.29166(15) 0.67113(14) 0.09514(9) 0.0699(8) Uani 1 1 d .
O12 O 0.23213(16) 0.53997(18) 0.13864(11) 0.0946(10) Uani 1 1 d .
O13 O 0.1566(12) 0.2966(3) -0.0011(6) 0.488(4) Uani 1 1 d .
O21 O 0.3797(3) 1.1150(2) 0.02467(12) 0.1866(19) Uani 1 1 d .
Zn1 Zn 0.285738(19) 0.714262(19) 0.1667 0.05339(14) Uani 1 2 d S

loop_
_atom_site_aniso_label
_atom_site_aniso_U_11
_atom_site_aniso_U_22
_atom_site_aniso_U_33
_atom_site_aniso_U_23
_atom_site_aniso_U_13
_atom_site_aniso_U_12
C23 0.0744(18) 0.0437(16) 0.052(2) -0.0045(14) -0.0149(16) 0.0264(13)
C11 0.0592(15) 0.0665(17) 0.069(2) 0.0174(16) 0.0310(15) 0.0315(13)
C24 0.0976(19) 0.0529(15) 0.060(2) -0.0117(17) -0.0122(19) 0.0371(14)
C30 0.0717(17) 0.0478(14) 0.089(2) -0.0010(16) -0.0114(18) 0.0355(13)
C12 0.081(2) 0.0578(18) 0.089(3) 0.0052(17) 0.0372(19) 0.0345(14)
C27 0.118(2) 0.0514(15) 0.062(2) -0.0142(15) -0.0215(19) 0.0521(14)
C13 0.064(2) 0.036(2) 0.076(3) 0.000 0.034(2) 0.0180(12)
C21 0.141(3) 0.0536(18) 0.050(2) -0.0071(16) -0.014(2) 0.0393(19)
C28 0.442(7) 0.083(3) 0.109(4) -0.018(2) -0.109(4) 0.131(3)
C25 0.141(3) 0.087(2) 0.050(2) -0.0037(17) -0.009(2) 0.0690(18)
C26 0.160(3) 0.0514(18) 0.062(2) -0.0170(17) -0.027(2) 0.0492(19)
C32 0.178(3) 0.0655(19) 0.180(5) -0.020(3) -0.078(3) 0.0788(18)
C14 0.159(3) 0.0458(19) 0.137(3) 0.020(2) 0.091(3) 0.040(2)
C22 0.184(3) 0.0450(18) 0.051(2) 0.0027(16) -0.021(2) 0.049(2)
C29 0.398(7) 0.076(2) 0.128(4) -0.009(2) -0.100(4) 0.121(3)
C31 0.165(4) 0.064(2) 0.172(5) -0.019(3) -0.077(3) 0.049(2)
C15 0.179(5) 0.016(3) 0.184(6) 0.000 0.103(5) 0.0078(13)
N21 0.0642(14) 0.0463(13) 0.0552(18) 0.0014(12) -0.0011(13) 0.0260(10)
N22 0.0971(16) 0.0447(13) 0.0578(17) -0.0144(13) -0.0192(15) 0.0340(12)
O11 0.0871(12) 0.0558(11) 0.0645(14) 0.0030(10) 0.0233(11) 0.0341(9)
O12 0.0984(14) 0.1056(16) 0.0902(19) 0.0329(13) 0.0393(13) 0.0588(12)
O13 0.740(8) 0.171(3) 0.554(7) 0.205(5) 0.447(6) 0.228(5)
O21 0.397(4) 0.0703(15) 0.0814(19) -0.0225(14) -0.089(2) 0.108(2)
Zn1 0.05176(13) 0.05176(13) 0.0538(3) 0.0085(2) 0.0085(2) 0.02375(19)

loop_
_atom_type_symbol
_atom_type_description
_atom_type_scat_dispersion_real
_atom_type_scat_dispersion_imag
_atom_type_scat_source
C C 0.0033 0.0016 'International Tables Vol C Tables 4.2.6.8 and 6.1.1.4'
H H 0.0000 0.0000 'International Tables Vol C Tables 4.2.6.8 and 6.1.1.4'
N N 0.0061 0.0033 'International Tables Vol C Tables 4.2.6.8 and 6.1.1.4'
O O 0.0106 0.0060 'International Tables Vol C Tables 4.2.6.8 and 6.1.1.4'
Zn Zn 0.2839 1.4301 'International Tables Vol C Tables 4.2.6.8 and 6.1.1.4'

loop_
_geom_angle_atom_site_label_1
_geom_angle_atom_site_label_2
_geom_angle_atom_site_label_3
_geom_angle
_geom_angle_site_symmetry_1
_geom_angle_site_symmetry_3
C24 C23 C22 116.8(3) . .
C24 C23 N22 118.7(3) . .
C22 C23 N22 124.5(3) . .
O11 C11 O12 122.2(3) . .
O11 C11 C12 118.6(3) . .
O12 C11 C12 119.2(3) . .
C23 C24 C25 120.0(3) . .
C23 C24 H24 120.0 . .
C25 C24 H24 120.0 . .
C29 C30 C31 114.5(4) . .
C29 C30 C30 124.4(3) . 4_685
C31 C30 C30 121.0(3) . 4_685
C13 C12 C14 119.8(4) . .
C13 C12 C11 121.9(3) . .
C14 C12 C11 118.3(3) . .
C32 C27 C28 114.8(4) . .
C32 C27 C26 124.2(4) . .
C28 C27 C26 120.9(3) . .
C12 C13 C12 121.1(4) . 11
C12 C13 H13 119.5 . .
C12 C13 H13 119.5 11 .
N21 C21 C22 123.8(3) . .
N21 C21 H21 118.1 . .
C22 C21 H21 118.1 . .
C27 C28 C29 123.7(5) . .
C27 C28 H28 118.2 . .
C29 C28 H28 118.2 . .
N21 C25 C24 122.6(3) . .
N21 C25 H25 118.7 . .
C24 C25 H25 118.7 . .
O21 C26 N22 120.7(4) . .
O21 C26 C27 120.6(4) . .
N22 C26 C27 118.7(3) . .
C27 C32 C31 121.1(5) . .
C27 C32 H32 119.4 . .
C31 C32 H32 119.4 . .
C15 C14 C12 117.2(4) . .
C15 C14 H14 121.4 . .
C12 C14 H14 121.4 . .
C21 C22 C23 120.4(3) . .
C21 C22 H22 119.8 . .
C23 C22 H22 119.8 . .
C30 C29 C28 122.3(5) . .
C30 C29 H29 118.9 . .
C28 C29 H29 118.9 . .
C30 C31 C32 122.9(4) . .
C30 C31 H31 118.5 . .
C32 C31 H31 118.5 . .
C14 C15 C14 125.0(5) . 11
C14 C15 O13 115.0(6) . 11
C14 C15 O13 119.8(6) 11 11
C14 C15 O13 119.8(6) . .
C14 C15 O13 115.0(6) 11 .
O13 C15 O13 11.7(16) 11 .
C21 N21 C25 116.2(3) . .
C21 N21 Zn1 120.5(2) . .
C25 N21 Zn1 123.3(2) . .
C26 N22 C23 128.8(3) . .
C26 N22 H22A 115.6 . .
C23 N22 H22A 115.6 . .
C11 O11 Zn1 108.5(2) . .
O13 O13 C15 84.1(8) 11 .
O11 Zn1 O11 138.03(16) 10_665 .
O11 Zn1 N21 97.32(10) 10_665 10_665
O11 Zn1 N21 108.44(9) . 10_665
O11 Zn1 N21 108.44(9) 10_665 .
O11 Zn1 N21 97.32(10) . .
N21 Zn1 N21 103.44(15) 10_665 .

loop_
_geom_bond_atom_site_label_1
_geom_bond_atom_site_label_2
_geom_bond_distance
_geom_bond_site_symmetry_2
C23 C24 1.336(5) .
C23 C22 1.380(5) .
C23 N22 1.391(4) .
C11 O11 1.241(4) .
C11 O12 1.253(4) .
C11 C12 1.488(5) .
C24 C25 1.400(5) .
C24 H24 0.9300 .
C30 C29 1.309(6) .
C30 C31 1.326(6) .
C30 C30 1.433(6) 4_685
C12 C13 1.377(4) .
C12 C14 1.444(5) .
C27 C32 1.309(6) .
C27 C28 1.326(7) .
C27 C26 1.485(5) .
C13 C12 1.377(4) 11
C13 H13 0.9300 .
C21 N21 1.320(4) .
C21 C22 1.350(5) .
C21 H21 0.9300 .
C28 C29 1.386(7) .
C28 H28 0.9300 .
C25 N21 1.328(4) .
C25 H25 0.9300 .
C26 O21 1.210(4) .
C26 N22 1.335(5) .
C32 C31 1.422(6) .
C32 H32 0.9300 .
C14 C15 1.360(5) .
C14 H14 0.9300 .
C22 H22 0.9300 .
C29 H29 0.9300 .
C31 H31 0.9300 .
C15 C14 1.360(5) 11
C15 O13 1.369(7) 11
C15 O13 1.369(7) .
N21 Zn1 2.052(2) .
N22 H22A 0.8600 .
O11 Zn1 1.967(2) .
O13 O13 0.28(4) 11
Zn1 O11 1.967(2) 10_665
Zn1 N21 2.052(2) 10_665

loop_
_geom_torsion_atom_site_label_1
_geom_torsion_atom_site_label_2
_geom_torsion_atom_site_label_3
_geom_torsion_atom_site_label_4
_geom_torsion
_geom_torsion_site_symmetry_1
_geom_torsion_site_symmetry_4
C22 C23 C24 C25 -3.1(6) . .
N22 C23 C24 C25 175.6(3) . .
O11 C11 C12 C13 8.6(5) . .
O12 C11 C12 C13 -170.7(3) . .
O11 C11 C12 C14 -171.5(4) . .
O12 C11 C12 C14 9.2(6) . .
C14 C12 C13 C12 0.3(3) . 11
C11 C12 C13 C12 -179.8(4) . 11
C32 C27 C28 C29 -6.2(10) . .
C26 C27 C28 C29 173.8(6) . .
C23 C24 C25 N21 3.3(6) . .
C32 C27 C26 O21 -170.1(5) . .
C28 C27 C26 O21 9.9(8) . .
C32 C27 C26 N22 7.2(7) . .
C28 C27 C26 N22 -172.8(5) . .
C28 C27 C32 C31 3.7(8) . .
C26 C27 C32 C31 -176.3(5) . .
C13 C12 C14 C15 -0.7(6) . .
C11 C12 C14 C15 179.4(4) . .
N21 C21 C22 C23 5.6(7) . .
C24 C23 C22 C21 -1.0(6) . .
N22 C23 C22 C21 -179.6(4) . .
C31 C30 C29 C28 5.6(9) . .
C30 C30 C29 C28 -178.4(6) 4_685 .
C27 C28 C29 C30 1.6(12) . .
C29 C30 C31 C32 -8.1(8) . .
C30 C30 C31 C32 175.7(5) 4_685 .
C27 C32 C31 C30 3.6(9) . .
C12 C14 C15 C14 0.3(3) . 11
C12 C14 C15 O13 -173.8(10) . 11
C12 C14 C15 O13 174.2(10) . .
C22 C21 N21 C25 -5.4(6) . .
C22 C21 N21 Zn1 176.1(4) . .
C24 C25 N21 C21 1.0(6) . .
C24 C25 N21 Zn1 179.4(3) . .
O21 C26 N22 C23 -5.5(8) . .
C27 C26 N22 C23 177.2(4) . .
C24 C23 N22 C26 -164.4(4) . .
C22 C23 N22 C26 14.2(7) . .
O12 C11 O11 Zn1 -3.4(4) . .
C12 C11 O11 Zn1 177.4(3) . .
C14 C15 O13 O13 69(6) . 11
C14 C15 O13 O13 -117(6) 11 11
C11 O11 Zn1 O11 55.9(2) . 10_665
C11 O11 Zn1 N21 -68.9(2) . 10_665
C11 O11 Zn1 N21 -175.8(2) . .
C21 N21 Zn1 O11 158.3(3) . 10_665
C25 N21 Zn1 O11 -20.1(3) . 10_665
C21 N21 Zn1 O11 11.9(3) . .
C25 N21 Zn1 O11 -166.5(3) . .
C21 N21 Zn1 N21 -99.2(3) . 10_665
C25 N21 Zn1 N21 82.5(3) . 10_665
